data_2233200
loop_
_publ_author_name
'Guzei, Ilia A.'
'Spencer, Lara C.'
'Munyaneza, Apollinaire'
'Darkwa, James'

_publ_section_title
;
 Ethyl
 3-ferrocenyl-1-(pyridin-2-ylmethyl)-1<i>H</i>-pyrazole-5-carboxylate
;
_journal_coeditor_code IM2331
_journal_issue 1
_journal_name_full 'Acta Crystallographica Section E'
_journal_page_first m35
_journal_page_last m36
_journal_paper_doi 10.1107/S160053681105238X
_journal_volume 68
_journal_year 2012
_chemical_formula_iupac '[Fe (C5 H5) (C17 H16 N3 O2)]'
_chemical_formula_moiety 'C22 H21 Fe N3 O2'
_chemical_formula_sum 'C22 H21 Fe N3 O2'
_chemical_formula_weight 415.27
_chemical_name_systematic
;
Ethyl 3-ferrocenyl-1-(pyridin-2-ylmethyl)-1<i>H</i>-pyrazole-5-carboxylate
;
_space_group_IT_number 2
_symmetry_cell_setting triclinic
_symmetry_space_group_name_Hall '-P 1'
_symmetry_space_group_name_H-M 'P -1'
_atom_sites_solution_hydrogens geom
_atom_sites_solution_primary direct
_atom_sites_solution_secondary difmap
_cell_angle_alpha 86.6909(8)
_cell_angle_beta 65.5907(7)
_cell_angle_gamma 63.8778(7)
_cell_formula_units_Z 2
_cell_length_a 10.3913(2)
_cell_length_b 10.6343(2)
_cell_length_c 10.7371(2)
_cell_measurement_reflns_used 9889
_cell_measurement_temperature 296(2)
_cell_measurement_theta_max 26.41
_cell_measurement_theta_min 2.11
_cell_volume 958.82(3)
_computing_cell_refinement 'SAINT-Plus (Bruker, 2011)'
_computing_data_collection 'APEX2 (Bruker, 2011)'
_computing_data_reduction 'SAINT-Plus (Bruker, 2011)'
_computing_molecular_graphics 'SHELXTL (Sheldrick, 2008) and DIAMOND (Brandenburg, 1999)'
_computing_publication_material
;
SHELXTL (Sheldrick, 2008), publCIF (Westrip, 2010) and modiCIFer
(Guzei, 2007)
;
_computing_structure_refinement
;
SHELXTL (Sheldrick, 2008), OLEX2 (Dolomanov <i>et al.</i>,
2009), FCF_filter (Guzei,
2007) and INSerter (Guzei, 2007)
;
_computing_structure_solution 'SHELXTL (Sheldrick, 2008)'
_diffrn_ambient_temperature 296(2)
_diffrn_measured_fraction_theta_full 0.986
_diffrn_measured_fraction_theta_max 0.978
_diffrn_measurement_device_type 'Bruker SMART APEXII area-detector'
_diffrn_measurement_method '0.50\% \w and 0.5\% \f scans'
_diffrn_radiation_monochromator 'mirror optics'
_diffrn_radiation_type 'Mo K\a'
_diffrn_radiation_wavelength 0.71073
_diffrn_reflns_av_R_equivalents 0.0195
_diffrn_reflns_av_sigmaI/netI 0.0113
_diffrn_reflns_limit_h_max 12
_diffrn_reflns_limit_h_min -12
_diffrn_reflns_limit_k_max 13
_diffrn_reflns_limit_k_min -13
_diffrn_reflns_limit_l_max 13
_diffrn_reflns_limit_l_min -13
_diffrn_reflns_number 19702
_diffrn_reflns_theta_full 25.00
_diffrn_reflns_theta_max 26.41
_diffrn_reflns_theta_min 2.11
_exptl_absorpt_coefficient_mu 0.809
_exptl_absorpt_correction_T_max 0.8510
_exptl_absorpt_correction_T_min 0.7654
_exptl_absorpt_correction_type analytical
_exptl_absorpt_process_details '(SADABS; Bruker, 211)'
_exptl_crystal_colour orange
_exptl_crystal_density_diffrn 1.438
_exptl_crystal_density_method 'not measured'
_exptl_crystal_description block
_exptl_crystal_F_000 432
_exptl_crystal_size_max 0.35
_exptl_crystal_size_mid 0.28
_exptl_crystal_size_min 0.21
_refine_diff_density_max 0.233
_refine_diff_density_min -0.156
_refine_ls_extinction_method none
_refine_ls_goodness_of_fit_ref 1.047
_refine_ls_hydrogen_treatment constr
_refine_ls_matrix_type full
_refine_ls_number_parameters 261
_refine_ls_number_reflns 3852
_refine_ls_number_restraints 0
_refine_ls_restrained_S_all 1.047
_refine_ls_R_factor_all 0.0262
_refine_ls_R_factor_gt 0.0250
_refine_ls_shift/su_max 0.001
_refine_ls_shift/su_mean 0.000
_refine_ls_structure_factor_coef Fsqd
_refine_ls_weighting_details 'calc w=1/[\s^2^(Fo^2^)+(0.0332P)^2^+0.2460P] where P=(Fo^2^+2Fc^2^)/3'
_refine_ls_weighting_scheme calc
_refine_ls_wR_factor_gt 0.0669
_refine_ls_wR_factor_ref 0.0679
_reflns_number_gt 3672
_reflns_number_total 3852
_reflns_threshold_expression I>2\s(I)
_cod_data_source_file im2331.cif
_cod_data_source_block I
_cod_database_code 2233200
_cod_database_fobs_code 2233200

loop_
_symmetry_equiv_pos_as_xyz
'x, y, z'
'-x, -y, -z'

loop_
_atom_site_type_symbol
_atom_site_label
_atom_site_fract_x
_atom_site_fract_y
_atom_site_fract_z
_atom_site_U_iso_or_equiv
_atom_site_adp_type
_atom_site_calc_flag
_atom_site_refinement_flags
_atom_site_occupancy
_atom_site_symmetry_multiplicity
_atom_site_disorder_assembly
_atom_site_disorder_group
Fe Fe1 0.28200(2) 0.18372(2) 0.366315(18) 0.04291(8) Uani d . 1 1 . .
O O1 0.68655(14) 0.32795(13) -0.32948(12) 0.0623(3) Uani d . 1 1 . .
O O2 0.42373(12) 0.45284(12) -0.20210(11) 0.0523(3) Uani d . 1 1 . .
N N1 0.65978(13) 0.19596(12) 0.05966(12) 0.0420(2) Uani d . 1 1 A .
N N2 0.69717(12) 0.21986(12) -0.07203(12) 0.0401(2) Uani d . 1 1 A .
N N3 0.92774(14) 0.33270(12) -0.15160(13) 0.0482(3) Uani d . 1 1 . .
C C1 0.41872(16) 0.28397(14) 0.27729(14) 0.0405(3) Uani d . 1 1 A .
C C2 0.25905(18) 0.38446(16) 0.36209(16) 0.0513(3) Uani d . 1 1 A .
H H2 0.1928 0.4583 0.3327 0.062 Uiso calc R 1 1 . .
C C3 0.2184(2) 0.3528(2) 0.49868(16) 0.0626(4) Uani d . 1 1 A .
H H3 0.1208 0.4020 0.5745 0.075 Uiso calc R 1 1 . .
C C4 0.3512(2) 0.2339(2) 0.50013(16) 0.0604(4) Uani d . 1 1 A .
H H4 0.3564 0.1912 0.5771 0.072 Uiso calc R 1 1 . .
C C5 0.47621(18) 0.19029(17) 0.36362(15) 0.0478(3) Uani d . 1 1 A .
H H5 0.5772 0.1144 0.3357 0.057 Uiso calc R 1 1 . .
C C6 0.3420(3) -0.0224(3) 0.3165(5) 0.0706(9) Uani d P 0.900(10) 1 A 1
H H6 0.4362 -0.1002 0.3064 0.085 Uiso calc PR 0.900(10) 1 A 1
C C7 0.3150(4) 0.0551(5) 0.2119(2) 0.0650(8) Uani d P 0.900(10) 1 A 1
H H7 0.3887 0.0375 0.1200 0.078 Uiso calc PR 0.900(10) 1 A 1
C C8 0.1568(4) 0.1645(4) 0.2697(4) 0.0647(7) Uani d P 0.900(10) 1 A 1
H H8 0.1083 0.2314 0.2229 0.078 Uiso calc PR 0.900(10) 1 A 1
C C9 0.0854(3) 0.1543(4) 0.4114(4) 0.0695(8) Uani d P 0.900(10) 1 A 1
H H9 -0.0185 0.2131 0.4744 0.083 Uiso calc PR 0.900(10) 1 A 1
C C10 0.1991(6) 0.0396(4) 0.4404(4) 0.0727(9) Uani d P 0.900(10) 1 A 1
H H10 0.1835 0.0094 0.5261 0.087 Uiso calc PR 0.900(10) 1 A 1
C C10A 0.261(4) -0.002(3) 0.402(3) 0.0727(9) Uani d PG 0.100(10) 1 A 2
H H10A 0.2895 -0.0662 0.4602 0.087 Uiso calc PR 0.100(10) 1 A 2
C C6A 0.356(2) -0.012(2) 0.259(4) 0.0706(9) Uani d PG 0.100(10) 1 A 2
H H6A 0.4573 -0.0852 0.2068 0.085 Uiso calc PR 0.100(10) 1 A 2
C C7A 0.270(4) 0.107(3) 0.2102(18) 0.0650(8) Uani d PG 0.100(10) 1 A 2
H H7A 0.3039 0.1269 0.1200 0.078 Uiso calc PR 0.100(10) 1 A 2
C C8A 0.121(3) 0.192(2) 0.323(3) 0.0647(7) Uani d PG 0.100(10) 1 A 2
H H8A 0.0413 0.2770 0.3197 0.078 Uiso calc PR 0.100(10) 1 A 2
C C9A 0.116(3) 0.125(4) 0.442(2) 0.0695(8) Uani d PG 0.100(10) 1 A 2
H H9A 0.0324 0.1577 0.5300 0.083 Uiso calc PR 0.100(10) 1 A 2
C C11 0.50334(15) 0.28020(13) 0.12904(13) 0.0371(3) Uani d . 1 1 . .
C C12 0.44094(15) 0.35814(13) 0.04066(13) 0.0385(3) Uani d . 1 1 A .
H H12 0.3359 0.4236 0.0637 0.046 Uiso calc R 1 1 . .
C C13 0.56798(15) 0.31739(13) -0.08772(13) 0.0372(3) Uani d . 1 1 . .
C C14 0.57130(16) 0.36385(14) -0.22026(14) 0.0420(3) Uani d . 1 1 A .
C C15 0.4087(2) 0.5095(2) -0.32467(17) 0.0594(4) Uani d . 1 1 . .
H H15A 0.4244 0.4368 -0.3878 0.071 Uiso calc R 1 1 . .
H H15B 0.4878 0.5421 -0.3722 0.071 Uiso calc R 1 1 . .
C C16 0.2461(3) 0.6295(3) -0.2784(2) 0.0829(6) Uani d . 1 1 . .
H H16A 0.2324 0.6692 -0.3573 0.124 Uiso calc R 1 1 . .
H H16B 0.2320 0.7008 -0.2162 0.124 Uiso calc R 1 1 . .
H H16C 0.1689 0.5959 -0.2317 0.124 Uiso calc R 1 1 . .
C C17 0.86328(15) 0.14457(15) -0.17311(15) 0.0467(3) Uani d . 1 1 . .
H H17A 0.8703 0.1581 -0.2654 0.056 Uiso calc R 1 1 A .
H H17B 0.9026 0.0440 -0.1682 0.056 Uiso calc R 1 1 . .
C C18 0.96598(15) 0.19558(14) -0.14829(13) 0.0391(3) Uani d . 1 1 A .
C C19 1.09484(16) 0.10195(16) -0.12568(15) 0.0478(3) Uani d . 1 1 . .
H H19 1.1178 0.0071 -0.1236 0.057 Uiso calc R 1 1 A .
C C20 1.18884(18) 0.15086(19) -0.10632(17) 0.0576(4) Uani d . 1 1 A .
H H20 1.2763 0.0896 -0.0912 0.069 Uiso calc R 1 1 . .
C C21 1.1511(2) 0.2917(2) -0.10968(17) 0.0596(4) Uani d . 1 1 . .
H H21 1.2123 0.3281 -0.0974 0.072 Uiso calc R 1 1 A .
C C22 1.0197(2) 0.37736(17) -0.13176(17) 0.0564(4) Uani d . 1 1 A .
H H22 0.9937 0.4729 -0.1329 0.068 Uiso calc R 1 1 . .

loop_
_atom_site_aniso_label
_atom_site_aniso_U_11
_atom_site_aniso_U_22
_atom_site_aniso_U_33
_atom_site_aniso_U_12
_atom_site_aniso_U_13
_atom_site_aniso_U_23
Fe1 0.04003(12) 0.05551(14) 0.03486(11) -0.02580(10) -0.01357(8) 0.00789(8)
O1 0.0552(6) 0.0692(7) 0.0459(6) -0.0252(6) -0.0119(5) 0.0163(5)
O2 0.0487(6) 0.0682(7) 0.0461(5) -0.0272(5) -0.0272(5) 0.0219(5)
N1 0.0352(5) 0.0441(6) 0.0450(6) -0.0158(5) -0.0188(5) 0.0100(5)
N2 0.0313(5) 0.0422(6) 0.0426(6) -0.0150(5) -0.0143(5) 0.0067(4)
N3 0.0422(6) 0.0419(6) 0.0523(7) -0.0146(5) -0.0184(5) 0.0070(5)
C1 0.0396(7) 0.0449(7) 0.0419(7) -0.0223(6) -0.0188(6) 0.0071(5)
C2 0.0465(8) 0.0486(8) 0.0488(8) -0.0175(6) -0.0156(6) 0.0004(6)
C3 0.0619(10) 0.0723(11) 0.0408(8) -0.0296(9) -0.0101(7) -0.0079(7)
C4 0.0748(11) 0.0818(11) 0.0391(8) -0.0436(10) -0.0296(8) 0.0127(7)
C5 0.0485(8) 0.0587(8) 0.0466(7) -0.0271(7) -0.0274(6) 0.0122(6)
C6 0.0692(13) 0.0608(11) 0.092(3) -0.0379(10) -0.0342(17) 0.0061(11)
C7 0.0596(14) 0.084(2) 0.0565(10) -0.0435(15) -0.0154(10) -0.0094(12)
C8 0.0621(16) 0.0932(15) 0.0593(18) -0.0467(13) -0.0322(16) 0.0100(14)
C9 0.0490(12) 0.0991(17) 0.0668(16) -0.0475(12) -0.0158(9) 0.0119(13)
C10 0.078(2) 0.084(2) 0.0711(15) -0.057(2) -0.0255(14) 0.0270(13)
C10A 0.078(2) 0.084(2) 0.0711(15) -0.057(2) -0.0255(14) 0.0270(13)
C6A 0.0692(13) 0.0608(11) 0.092(3) -0.0379(10) -0.0342(17) 0.0061(11)
C7A 0.0596(14) 0.084(2) 0.0565(10) -0.0435(15) -0.0154(10) -0.0094(12)
C8A 0.0621(16) 0.0932(15) 0.0593(18) -0.0467(13) -0.0322(16) 0.0100(14)
C9A 0.0490(12) 0.0991(17) 0.0668(16) -0.0475(12) -0.0158(9) 0.0119(13)
C11 0.0337(6) 0.0380(6) 0.0427(7) -0.0184(5) -0.0173(5) 0.0082(5)
C12 0.0312(6) 0.0394(6) 0.0441(7) -0.0156(5) -0.0167(5) 0.0094(5)
C13 0.0347(6) 0.0370(6) 0.0432(7) -0.0185(5) -0.0178(5) 0.0094(5)
C14 0.0450(7) 0.0436(7) 0.0443(7) -0.0255(6) -0.0202(6) 0.0113(5)
C15 0.0743(11) 0.0762(11) 0.0544(9) -0.0447(9) -0.0429(8) 0.0302(8)
C16 0.0765(13) 0.1023(16) 0.0912(15) -0.0423(12) -0.0582(12) 0.0498(13)
C17 0.0326(6) 0.0469(7) 0.0488(8) -0.0128(6) -0.0119(6) -0.0020(6)
C18 0.0301(6) 0.0416(7) 0.0344(6) -0.0125(5) -0.0081(5) 0.0045(5)
C19 0.0378(7) 0.0460(7) 0.0515(8) -0.0150(6) -0.0170(6) 0.0111(6)
C20 0.0406(8) 0.0699(10) 0.0590(9) -0.0199(7) -0.0248(7) 0.0108(8)
C21 0.0504(9) 0.0780(11) 0.0536(9) -0.0368(8) -0.0158(7) -0.0007(8)
C22 0.0579(9) 0.0485(8) 0.0572(9) -0.0270(7) -0.0167(7) 0.0045(7)

loop_
_atom_type_symbol
_atom_type_description
_atom_type_scat_dispersion_real
_atom_type_scat_dispersion_imag
_atom_type_scat_source
C C 0.0033 0.0016 'International Tables Vol C Tables 4.2.6.8 and 6.1.1.4'
H H 0.0000 0.0000 'International Tables Vol C Tables 4.2.6.8 and 6.1.1.4'
N N 0.0061 0.0033 'International Tables Vol C Tables 4.2.6.8 and 6.1.1.4'
Fe Fe 0.3463 0.8444 'International Tables Vol C Tables 4.2.6.8 and 6.1.1.4'
O O 0.0106 0.0060 'International Tables Vol C Tables 4.2.6.8 and 6.1.1.4'

loop_
_geom_angle_atom_site_label_1
_geom_angle_atom_site_label_2
_geom_angle_atom_site_label_3
_geom_angle
C8A Fe1 C9A 43.7(5)
C8A Fe1 C7A 43.1(4)
C9A Fe1 C7A 71.8(5)
C8A Fe1 C7 54.7(8)
C9A Fe1 C7 72.9(6)
C7A Fe1 C7 15.8(9)
C8A Fe1 C6 75.5(7)
C9A Fe1 C6 61.8(9)
C7A Fe1 C6 54.6(8)
C7 Fe1 C6 40.41(10)
C8A Fe1 C4 150.4(9)
C9A Fe1 C4 117.5(7)
C7A Fe1 C4 166.4(9)
C7 Fe1 C4 152.72(14)
C6 Fe1 C4 119.28(13)
C8A Fe1 C5 165.0(10)
C9A Fe1 C5 150.9(10)
C7A Fe1 C5 126.5(8)
C7 Fe1 C5 118.16(10)
C6 Fe1 C5 107.71(8)
C4 Fe1 C5 40.88(6)
C8A Fe1 C3 115.3(7)
C9A Fe1 C3 107.9(7)
C7A Fe1 C3 149.6(10)
C7 Fe1 C3 165.26(15)
C6 Fe1 C3 153.27(15)
C4 Fe1 C3 40.41(7)
C5 Fe1 C3 68.50(7)
C8A Fe1 C1 125.2(9)
C9A Fe1 C1 166.9(11)
C7A Fe1 C1 104.4(6)
C7 Fe1 C1 107.08(8)
C6 Fe1 C1 126.89(12)
C4 Fe1 C1 68.73(6)
C5 Fe1 C1 40.95(5)
C3 Fe1 C1 68.62(6)
C8A Fe1 C2 104.3(7)
C9A Fe1 C2 128.5(10)
C7A Fe1 C2 114.9(8)
C7 Fe1 C2 127.20(13)
C6 Fe1 C2 164.86(15)
C4 Fe1 C2 68.20(7)
C5 Fe1 C2 68.57(6)
C3 Fe1 C2 40.54(7)
C1 Fe1 C2 40.83(6)
C8A Fe1 C10 63.9(8)
C9A Fe1 C10 26.9(10)
C7A Fe1 C10 74.5(6)
C7 Fe1 C10 67.96(11)
C6 Fe1 C10 40.75(10)
C4 Fe1 C10 109.08(9)
C5 Fe1 C10 128.22(12)
C3 Fe1 C10 119.57(13)
C1 Fe1 C10 165.64(15)
C2 Fe1 C10 152.81(15)
C8A Fe1 C8 15.3(9)
C9A Fe1 C8 53.2(7)
C7A Fe1 C8 28.0(9)
C7 Fe1 C8 40.58(9)
C6 Fe1 C8 68.13(10)
C4 Fe1 C8 165.62(13)
C5 Fe1 C8 152.11(12)
C3 Fe1 C8 127.79(12)
C1 Fe1 C8 118.02(9)
C2 Fe1 C8 107.86(9)
C10 Fe1 C8 67.67(11)
C14 O2 C15 115.57(12)
C11 N1 N2 105.42(10)
N1 N2 C13 111.78(10)
N1 N2 C17 118.09(11)
C13 N2 C17 130.10(12)
C22 N3 C18 116.95(13)
C2 C1 C5 107.44(13)
C2 C1 C11 124.84(13)
C5 C1 C11 127.72(13)
C2 C1 Fe1 69.61(8)
C5 C1 Fe1 69.45(8)
C11 C1 Fe1 125.73(9)
C3 C2 C1 108.29(14)
C3 C2 Fe1 69.68(10)
C1 C2 Fe1 69.56(8)
C3 C2 H2 125.9
C1 C2 H2 125.9
Fe1 C2 H2 126.5
C4 C3 C2 108.23(14)
C4 C3 Fe1 69.67(9)
C2 C3 Fe1 69.77(9)
C4 C3 H3 125.9
C2 C3 H3 125.9
Fe1 C3 H3 126.2
C3 C4 C5 108.34(14)
C3 C4 Fe1 69.92(9)
C5 C4 Fe1 69.63(8)
C3 C4 H4 125.8
C5 C4 H4 125.8
Fe1 C4 H4 126.2
C4 C5 C1 107.70(14)
C4 C5 Fe1 69.49(9)
C1 C5 Fe1 69.60(8)
C4 C5 H5 126.2
C1 C5 H5 126.2
Fe1 C5 H5 126.3
C7 C6 C10 107.5(2)
C7 C6 Fe1 69.61(13)
C10 C6 Fe1 70.00(13)
C7 C6 H6 126.3
C10 C6 H6 126.3
Fe1 C6 H6 125.7
C6 C7 C8 108.4(2)
C6 C7 Fe1 69.98(13)
C8 C7 Fe1 70.32(12)
C6 C7 H7 125.8
C8 C7 H7 125.8
Fe1 C7 H7 125.5
C9 C8 C7 107.8(2)
C9 C8 Fe1 70.33(12)
C7 C8 Fe1 69.10(12)
C9 C8 H8 126.1
C7 C8 H8 126.1
Fe1 C8 H8 126.1
C10 C9 C8 107.9(2)
C10 C9 Fe1 69.47(12)
C8 C9 Fe1 69.38(11)
C10 C9 H9 126.1
C8 C9 H9 126.1
Fe1 C9 H9 126.7
C9 C10 C6 108.4(2)
C9 C10 Fe1 70.51(13)
C6 C10 Fe1 69.25(12)
C9 C10 H10 125.8
C6 C10 H10 125.8
Fe1 C10 H10 126.0
C9A C10A C6A 108.0
C9A C10A Fe1 64.3(8)
C6A C10A Fe1 71.0(8)
C9A C10A H10A 126.0
C6A C10A H10A 126.0
Fe1 C10A H10A 130.3
C7A C6A C10A 108.0
C7A C6A Fe1 65.2(8)
C10A C6A Fe1 69.2(8)
C7A C6A H6A 126.0
C10A C6A H6A 126.0
Fe1 C6A H6A 131.2
C6A C7A C8A 108.0
C6A C7A Fe1 74.1(8)
C8A C7A Fe1 64.6(8)
C6A C7A H7A 126.0
C8A C7A H7A 126.0
Fe1 C7A H7A 126.7
C7A C8A C9A 108.0
C7A C8A Fe1 72.3(8)
C9A C8A Fe1 70.5(9)
C7A C8A H8A 126.0
C9A C8A H8A 126.0
Fe1 C8A H8A 122.9
C10A C9A C8A 108.0
C10A C9A Fe1 74.5(8)
C8A C9A Fe1 65.8(8)
C10A C9A H9A 126.0
C8A C9A H9A 126.0
Fe1 C9A H9A 125.2
N1 C11 C12 110.82(11)
N1 C11 C1 121.46(11)
C12 C11 C1 127.72(12)
C13 C12 C11 105.32(11)
C13 C12 H12 127.3
C11 C12 H12 127.3
N2 C13 C12 106.66(11)
N2 C13 C14 124.30(12)
C12 C13 C14 129.03(12)
O1 C14 O2 124.07(13)
O1 C14 C13 126.58(13)
O2 C14 C13 109.35(11)
O2 C15 C16 107.49(15)
O2 C15 H15A 110.2
C16 C15 H15A 110.2
O2 C15 H15B 110.2
C16 C15 H15B 110.2
H15A C15 H15B 108.5
C15 C16 H16A 109.5
C15 C16 H16B 109.5
H16A C16 H16B 109.5
C15 C16 H16C 109.5
H16A C16 H16C 109.5
H16B C16 H16C 109.5
N2 C17 C18 111.90(11)
N2 C17 H17A 109.2
C18 C17 H17A 109.2
N2 C17 H17B 109.2
C18 C17 H17B 109.2
H17A C17 H17B 107.9
N3 C18 C19 122.68(13)
N3 C18 C17 116.92(12)
C19 C18 C17 120.39(13)
C20 C19 C18 119.17(14)
C20 C19 H19 120.4
C18 C19 H19 120.4
C21 C20 C19 118.81(15)
C21 C20 H20 120.6
C19 C20 H20 120.6
C20 C21 C22 117.97(15)
C20 C21 H21 121.0
C22 C21 H21 121.0
N3 C22 C21 124.42(15)
N3 C22 H22 117.8
C21 C22 H22 117.8

loop_
_geom_bond_atom_site_label_1
_geom_bond_atom_site_label_2
_geom_bond_distance
Fe1 C8A 1.88(2)
Fe1 C9A 1.94(2)
Fe1 C7A 1.979(19)
Fe1 C7 2.029(2)
Fe1 C6 2.034(2)
Fe1 C4 2.0365(16)
Fe1 C5 2.0382(14)
Fe1 C3 2.0398(16)
Fe1 C1 2.0402(13)
Fe1 C2 2.0410(16)
Fe1 C10 2.044(2)
Fe1 C8 2.045(2)
O1 C14 1.2015(17)
O2 C14 1.3346(17)
O2 C15 1.4543(17)
N1 C11 1.3393(16)
N1 N2 1.3440(16)
N2 C13 1.3590(16)
N2 C17 1.4606(17)
N3 C22 1.328(2)
N3 C18 1.3345(18)
C1 C2 1.423(2)
C1 C5 1.4268(19)
C1 C11 1.4588(18)
C2 C3 1.414(2)
C2 H2 0.9300
C3 C4 1.408(3)
C3 H3 0.9300
C4 C5 1.423(2)
C4 H4 0.9300
C5 H5 0.9300
C6 C7 1.403(4)
C6 C10 1.420(4)
C6 H6 0.9300
C7 C8 1.413(3)
C7 H7 0.9300
C8 C9 1.413(3)
C8 H8 0.9300
C9 C10 1.403(4)
C9 H9 0.9300
C10 H10 0.9300
C10A C9A 1.4200
C10A C6A 1.4200
C10A H10A 0.9300
C6A C7A 1.4200
C6A H6A 0.9300
C7A C8A 1.4200
C7A H7A 0.9300
C8A C9A 1.4200
C8A H8A 0.9300
C9A H9A 0.9300
C11 C12 1.3973(17)
C12 C13 1.3754(18)
C12 H12 0.9300
C13 C14 1.4710(18)
C15 C16 1.487(3)
C15 H15A 0.9700
C15 H15B 0.9700
C16 H16A 0.9600
C16 H16B 0.9600
C16 H16C 0.9600
C17 C18 1.5053(19)
C17 H17A 0.9700
C17 H17B 0.9700
C18 C19 1.3820(19)
C19 C20 1.377(2)
C19 H19 0.9300
C20 C21 1.374(3)
C20 H20 0.9300
C21 C22 1.377(2)
C21 H21 0.9300
C22 H22 0.9300

loop_
_geom_torsion_atom_site_label_1
_geom_torsion_atom_site_label_2
_geom_torsion_atom_site_label_3
_geom_torsion_atom_site_label_4
_geom_torsion
C11 N1 N2 C13 0.02(14)
C11 N1 N2 C17 178.37(11)
C8A Fe1 C1 C2 69.3(10)
C9A Fe1 C1 C2 40(3)
C7A Fe1 C1 C2 111.5(10)
C7 Fe1 C1 C2 127.72(16)
C6 Fe1 C1 C2 167.79(16)
C4 Fe1 C1 C2 -80.86(10)
C5 Fe1 C1 C2 -118.74(12)
C3 Fe1 C1 C2 -37.33(9)
C10 Fe1 C1 C2 -164.8(3)
C8 Fe1 C1 C2 85.16(15)
C8A Fe1 C1 C5 -172.0(10)
C9A Fe1 C1 C5 159(3)
C7A Fe1 C1 C5 -129.8(10)
C7 Fe1 C1 C5 -113.53(16)
C6 Fe1 C1 C5 -73.47(18)
C4 Fe1 C1 C5 37.88(9)
C3 Fe1 C1 C5 81.41(10)
C2 Fe1 C1 C5 118.74(12)
C10 Fe1 C1 C5 -46.0(4)
C8 Fe1 C1 C5 -156.10(14)
C8A Fe1 C1 C11 -49.6(10)
C9A Fe1 C1 C11 -79(3)
C7A Fe1 C1 C11 -7.4(10)
C7 Fe1 C1 C11 8.82(19)
C6 Fe1 C1 C11 48.9(2)
C4 Fe1 C1 C11 160.23(14)
C5 Fe1 C1 C11 122.35(15)
C3 Fe1 C1 C11 -156.24(14)
C2 Fe1 C1 C11 -118.91(15)
C10 Fe1 C1 C11 76.3(4)
C8 Fe1 C1 C11 -33.75(18)
C5 C1 C2 C3 -0.28(17)
C11 C1 C2 C3 179.13(13)
Fe1 C1 C2 C3 59.10(11)
C5 C1 C2 Fe1 -59.38(10)
C11 C1 C2 Fe1 120.03(13)
C8A Fe1 C2 C3 112.4(10)
C9A Fe1 C2 C3 71.0(9)
C7A Fe1 C2 C3 157.0(10)
C7 Fe1 C2 C3 168.65(15)
C6 Fe1 C2 C3 -160.0(3)
C4 Fe1 C2 C3 -37.43(10)
C5 Fe1 C2 C3 -81.56(11)
C1 Fe1 C2 C3 -119.68(13)
C10 Fe1 C2 C3 52.1(2)
C8 Fe1 C2 C3 127.86(15)
C8A Fe1 C2 C1 -127.9(10)
C9A Fe1 C2 C1 -169.3(9)
C7A Fe1 C2 C1 -83.3(10)
C7 Fe1 C2 C1 -71.67(15)
C6 Fe1 C2 C1 -40.4(4)
C4 Fe1 C2 C1 82.25(9)
C5 Fe1 C2 C1 38.13(8)
C3 Fe1 C2 C1 119.68(13)
C10 Fe1 C2 C1 171.79(19)
C8 Fe1 C2 C1 -112.46(14)
C1 C2 C3 C4 0.23(19)
Fe1 C2 C3 C4 59.26(12)
C1 C2 C3 Fe1 -59.03(10)
C8A Fe1 C3 C4 158.1(11)
C9A Fe1 C3 C4 111.6(11)
C7A Fe1 C3 C4 -164.0(13)
C7 Fe1 C3 C4 -157.5(3)
C6 Fe1 C3 C4 49.1(2)
C5 Fe1 C3 C4 -37.73(10)
C1 Fe1 C3 C4 -81.88(10)
C2 Fe1 C3 C4 -119.47(14)
C10 Fe1 C3 C4 85.02(17)
C8 Fe1 C3 C4 168.55(14)
C8A Fe1 C3 C2 -82.4(11)
C9A Fe1 C3 C2 -128.9(11)
C7A Fe1 C3 C2 -44.5(13)
C7 Fe1 C3 C2 -38.0(4)
C6 Fe1 C3 C2 168.57(18)
C4 Fe1 C3 C2 119.47(14)
C5 Fe1 C3 C2 81.74(10)
C1 Fe1 C3 C2 37.59(9)
C10 Fe1 C3 C2 -155.51(15)
C8 Fe1 C3 C2 -71.98(15)
C2 C3 C4 C5 -0.10(19)
Fe1 C3 C4 C5 59.23(11)
C2 C3 C4 Fe1 -59.32(12)
C8A Fe1 C4 C3 -43.0(16)
C9A Fe1 C4 C3 -85.7(12)
C7A Fe1 C4 C3 143(3)
C7 Fe1 C4 C3 167.7(2)
C6 Fe1 C4 C3 -157.06(16)
C5 Fe1 C4 C3 119.54(14)
C1 Fe1 C4 C3 81.59(10)
C2 Fe1 C4 C3 37.55(10)
C10 Fe1 C4 C3 -113.54(18)
C8 Fe1 C4 C3 -39.2(4)
C8A Fe1 C4 C5 -162.6(16)
C9A Fe1 C4 C5 154.8(12)
C7A Fe1 C4 C5 24(3)
C7 Fe1 C4 C5 48.2(2)
C6 Fe1 C4 C5 83.40(16)
C3 Fe1 C4 C5 -119.54(14)
C1 Fe1 C4 C5 -37.95(9)
C2 Fe1 C4 C5 -81.99(10)
C10 Fe1 C4 C5 126.92(17)
C8 Fe1 C4 C5 -158.7(3)
C3 C4 C5 C1 -0.07(18)
Fe1 C4 C5 C1 59.34(10)
C3 C4 C5 Fe1 -59.41(12)
C2 C1 C5 C4 0.21(16)
C11 C1 C5 C4 -179.17(13)
Fe1 C1 C5 C4 -59.27(11)
C2 C1 C5 Fe1 59.48(10)
C11 C1 C5 Fe1 -119.90(13)
C8A Fe1 C5 C4 145(3)
C9A Fe1 C5 C4 -51.1(16)
C7A Fe1 C5 C4 -173.2(11)
C7 Fe1 C5 C4 -157.20(17)
C6 Fe1 C5 C4 -114.56(18)
C3 Fe1 C5 C4 37.31(10)
C1 Fe1 C5 C4 119.04(13)
C2 Fe1 C5 C4 81.03(11)
C10 Fe1 C5 C4 -74.09(19)
C8 Fe1 C5 C4 168.9(2)
C8A Fe1 C5 C1 26(3)
C9A Fe1 C5 C1 -170.2(16)
C7A Fe1 C5 C1 67.8(11)
C7 Fe1 C5 C1 83.77(16)
C6 Fe1 C5 C1 126.40(17)
C4 Fe1 C5 C1 -119.04(13)
C3 Fe1 C5 C1 -81.73(10)
C2 Fe1 C5 C1 -38.01(8)
C10 Fe1 C5 C1 166.87(16)
C8 Fe1 C5 C1 49.9(2)
C8A Fe1 C6 C7 51.8(10)
C9A Fe1 C6 C7 96.6(9)
C7A Fe1 C6 C7 9.7(9)
C4 Fe1 C6 C7 -155.95(15)
C5 Fe1 C6 C7 -112.91(16)
C3 Fe1 C6 C7 169.88(18)
C1 Fe1 C6 C7 -71.64(17)
C2 Fe1 C6 C7 -39.7(4)
C10 Fe1 C6 C7 118.5(2)
C8 Fe1 C6 C7 37.73(13)
C8A Fe1 C6 C10 -66.6(10)
C9A Fe1 C6 C10 -21.8(9)
C7A Fe1 C6 C10 -108.8(10)
C7 Fe1 C6 C10 -118.5(2)
C4 Fe1 C6 C10 85.60(19)
C5 Fe1 C6 C10 128.64(19)
C3 Fe1 C6 C10 51.4(3)
C1 Fe1 C6 C10 169.91(16)
C2 Fe1 C6 C10 -158.1(3)
C8 Fe1 C6 C10 -80.72(17)
C10 C6 C7 C8 0.0(2)
Fe1 C6 C7 C8 -60.04(14)
C10 C6 C7 Fe1 60.02(15)
C8A Fe1 C7 C6 -111.1(11)
C9A Fe1 C7 C6 -66.3(11)
C7A Fe1 C7 C6 -150(2)
C4 Fe1 C7 C6 50.9(2)
C5 Fe1 C7 C6 84.46(16)
C3 Fe1 C7 C6 -161.9(3)
C1 Fe1 C7 C6 127.43(16)
C2 Fe1 C7 C6 167.91(15)
C10 Fe1 C7 C6 -38.25(14)
C8 Fe1 C7 C6 -119.19(19)
C8A Fe1 C7 C8 8.1(11)
C9A Fe1 C7 C8 52.9(11)
C7A Fe1 C7 C8 -31(2)
C6 Fe1 C7 C8 119.19(19)
C4 Fe1 C7 C8 170.05(17)
C5 Fe1 C7 C8 -156.35(15)
C3 Fe1 C7 C8 -42.7(4)
C1 Fe1 C7 C8 -113.38(17)
C2 Fe1 C7 C8 -72.89(18)
C10 Fe1 C7 C8 80.94(17)
C6 C7 C8 C9 -0.1(2)
Fe1 C7 C8 C9 -59.92(14)
C6 C7 C8 Fe1 59.84(14)
C8A Fe1 C8 C9 -35(3)
C9A Fe1 C8 C9 11.0(12)
C7A Fe1 C8 C9 136.2(15)
C7 Fe1 C8 C9 119.0(2)
C6 Fe1 C8 C9 81.40(17)
C4 Fe1 C8 C9 -42.4(4)
C5 Fe1 C8 C9 168.09(18)
C3 Fe1 C8 C9 -73.6(2)
C1 Fe1 C8 C9 -157.33(17)
C2 Fe1 C8 C9 -114.14(19)
C10 Fe1 C8 C9 37.26(16)
C8A Fe1 C8 C7 -154(3)
C9A Fe1 C8 C7 -107.9(12)
C7A Fe1 C8 C7 17.3(15)
C6 Fe1 C8 C7 -37.58(14)
C4 Fe1 C8 C7 -161.4(3)
C5 Fe1 C8 C7 49.1(3)
C3 Fe1 C8 C7 167.39(17)
C1 Fe1 C8 C7 83.70(18)
C2 Fe1 C8 C7 126.89(18)
C10 Fe1 C8 C7 -81.72(17)
C7 C8 C9 C10 0.1(2)
Fe1 C8 C9 C10 -59.00(16)
C7 C8 C9 Fe1 59.14(14)
C8A Fe1 C9 C10 137.7(15)
C9A Fe1 C9 C10 -25(3)
C7A Fe1 C9 C10 98.1(10)
C7 Fe1 C9 C10 81.54(18)
C6 Fe1 C9 C10 37.80(15)
C4 Fe1 C9 C10 -72.9(2)
C5 Fe1 C9 C10 -37.1(5)
C3 Fe1 C9 C10 -113.8(2)
C1 Fe1 C9 C10 166.4(2)
C2 Fe1 C9 C10 -157.0(2)
C8 Fe1 C9 C10 119.4(2)
C8A Fe1 C9 C8 18.3(14)
C9A Fe1 C9 C8 -144(3)
C7A Fe1 C9 C8 -21.3(10)
C7 Fe1 C9 C8 -37.88(15)
C6 Fe1 C9 C8 -81.63(17)
C4 Fe1 C9 C8 167.67(17)
C5 Fe1 C9 C8 -156.5(3)
C3 Fe1 C9 C8 126.75(19)
C1 Fe1 C9 C8 47.0(3)
C2 Fe1 C9 C8 83.53(19)
C10 Fe1 C9 C8 -119.4(2)
C8 C9 C10 C6 -0.2(2)
Fe1 C9 C10 C6 -59.10(15)
C8 C9 C10 Fe1 58.94(15)
C7 C6 C10 C9 0.1(2)
Fe1 C6 C10 C9 59.88(16)
C7 C6 C10 Fe1 -59.77(15)
C8A Fe1 C10 C9 -21.3(9)
C9A Fe1 C10 C9 14.1(13)
C7A Fe1 C10 C9 -66.2(10)
C7 Fe1 C10 C9 -81.50(16)
C6 Fe1 C10 C9 -119.4(2)
C4 Fe1 C10 C9 127.5(2)
C5 Fe1 C10 C9 169.27(16)
C3 Fe1 C10 C9 84.4(2)
C1 Fe1 C10 C9 -153.8(3)
C2 Fe1 C10 C9 48.3(3)
C8 Fe1 C10 C9 -37.51(15)
C8A Fe1 C10 C6 98.2(9)
C9A Fe1 C10 C6 133.5(14)
C7A Fe1 C10 C6 53.2(10)
C7 Fe1 C10 C6 37.94(15)
C4 Fe1 C10 C6 -113.0(2)
C5 Fe1 C10 C6 -71.3(2)
C3 Fe1 C10 C6 -156.15(18)
C1 Fe1 C10 C6 -34.4(4)
C2 Fe1 C10 C6 167.7(2)
C8 Fe1 C10 C6 81.93(17)
C8A Fe1 C10A C9A -40.0(5)
C7A Fe1 C10A C9A -86.0(6)
C7 Fe1 C10A C9A -99.6(9)
C6 Fe1 C10A C9A -136.3(16)
C4 Fe1 C10A C9A 108.6(10)
C5 Fe1 C10A C9A 152.9(10)
C3 Fe1 C10A C9A 67.4(11)
C1 Fe1 C10A C9A -168.5(12)
C2 Fe1 C10A C9A 27(3)
C10 Fe1 C10A C9A 21(2)
C8 Fe1 C10A C9A -56.2(9)
C8A Fe1 C10A C6A 82.0(6)
C9A Fe1 C10A C6A 121.9(5)
C7A Fe1 C10A C6A 36.0(4)
C7 Fe1 C10A C6A 22.4(9)
C6 Fe1 C10A C6A -14.4(15)
C4 Fe1 C10A C6A -129.5(10)
C5 Fe1 C10A C6A -85.1(9)
C3 Fe1 C10A C6A -170.6(10)
C1 Fe1 C10A C6A -46.6(12)
C2 Fe1 C10A C6A 149(3)
C10 Fe1 C10A C6A 143(2)
C8 Fe1 C10A C6A 65.8(9)
C9A C10A C6A C7A 0.0
Fe1 C10A C6A C7A -53.5(8)
C9A C10A C6A Fe1 53.5(8)
C8A Fe1 C6A C7A 39.2(4)
C9A Fe1 C6A C7A 85.9(7)
C7 Fe1 C6A C7A -7.8(15)
C6 Fe1 C6A C7A 145(2)
C4 Fe1 C6A C7A -165.1(10)
C5 Fe1 C6A C7A -124.9(10)
C3 Fe1 C6A C7A 163(3)
C1 Fe1 C6A C7A -81.2(10)
C2 Fe1 C6A C7A -45.9(13)
C10 Fe1 C6A C7A 110.7(10)
C8 Fe1 C6A C7A 27.2(9)
C8A Fe1 C6A C10A -83.4(7)
C9A Fe1 C6A C10A -36.8(4)
C7A Fe1 C6A C10A -122.6(5)
C7 Fe1 C6A C10A -130.4(14)
C6 Fe1 C6A C10A 23(2)
C4 Fe1 C6A C10A 72.2(9)
C5 Fe1 C6A C10A 112.4(10)
C3 Fe1 C6A C10A 40(3)
C1 Fe1 C6A C10A 156.1(10)
C2 Fe1 C6A C10A -168.6(13)
C10 Fe1 C6A C10A -11.9(9)
C8 Fe1 C6A C10A -95.4(9)
C10A C6A C7A C8A 0.0
Fe1 C6A C7A C8A -55.9(8)
C10A C6A C7A Fe1 55.9(8)
C8A Fe1 C7A C6A -119.4(5)
C9A Fe1 C7A C6A -79.1(6)
C7 Fe1 C7A C6A 12(2)
C6 Fe1 C7A C6A -11.3(10)
C4 Fe1 C7A C6A 56(3)
C5 Fe1 C7A C6A 75.2(10)
C3 Fe1 C7A C6A -173.7(13)
C1 Fe1 C7A C6A 114.0(11)
C2 Fe1 C7A C6A 156.1(10)
C10 Fe1 C7A C6A -51.2(10)
C8 Fe1 C7A C6A -122.7(13)
C9A Fe1 C7A C8A 40.3(4)
C7 Fe1 C7A C8A 132(2)
C6 Fe1 C7A C8A 108.1(11)
C4 Fe1 C7A C8A 175(3)
C5 Fe1 C7A C8A -165.4(11)
C3 Fe1 C7A C8A -54.4(13)
C1 Fe1 C7A C8A -126.6(12)
C2 Fe1 C7A C8A -84.5(11)
C10 Fe1 C7A C8A 68.2(11)
C8 Fe1 C7A C8A -3.3(15)
C6A C7A C8A C9A 0.0
Fe1 C7A C8A C9A -61.8(8)
C6A C7A C8A Fe1 61.8(8)
C9A Fe1 C8A C7A -117.2(4)
C7 Fe1 C8A C7A -14.5(9)
C6 Fe1 C8A C7A -53.1(10)
C4 Fe1 C8A C7A -177.8(13)
C5 Fe1 C8A C7A 51(2)
C3 Fe1 C8A C7A 152.9(10)
C1 Fe1 C8A C7A 72.1(10)
C2 Fe1 C8A C7A 111.2(11)
C10 Fe1 C8A C7A -95.0(10)
C8 Fe1 C8A C7A 6(3)
C7A Fe1 C8A C9A 117.2(4)
C7 Fe1 C8A C9A 102.7(10)
C6 Fe1 C8A C9A 64.1(11)
C4 Fe1 C8A C9A -60.6(13)
C5 Fe1 C8A C9A 169(2)
C3 Fe1 C8A C9A -89.9(11)
C1 Fe1 C8A C9A -170.7(11)
C2 Fe1 C8A C9A -131.5(12)
C10 Fe1 C8A C9A 22.2(10)
C8 Fe1 C8A C9A 123(3)
C6A C10A C9A C8A 0.0
Fe1 C10A C9A C8A 57.5(8)
C6A C10A C9A Fe1 -57.5(8)
C7A C8A C9A C10A 0.0
Fe1 C8A C9A C10A -63.0(8)
C7A C8A C9A Fe1 63.0(8)
C8A Fe1 C9A C10A 118.4(4)
C7A Fe1 C9A C10A 78.7(6)
C7 Fe1 C9A C10A 62.1(10)
C6 Fe1 C9A C10A 19.7(10)
C4 Fe1 C9A C10A -90.6(10)
C5 Fe1 C9A C10A -55.5(13)
C3 Fe1 C9A C10A -133.4(11)
C1 Fe1 C9A C10A 154(3)
C2 Fe1 C9A C10A -173.6(11)
C10 Fe1 C9A C10A -12.8(15)
C8 Fe1 C9A C10A 102.4(10)
C7A Fe1 C9A C8A -39.8(4)
C7 Fe1 C9A C8A -56.4(10)
C6 Fe1 C9A C8A -98.7(10)
C4 Fe1 C9A C8A 151.0(10)
C5 Fe1 C9A C8A -173.9(13)
C3 Fe1 C9A C8A 108.2(11)
C1 Fe1 C9A C8A 36(3)
C2 Fe1 C9A C8A 68.0(11)
C10 Fe1 C9A C8A -131.2(15)
C8 Fe1 C9A C8A -16.0(9)
N2 N1 C11 C12 0.02(14)
N2 N1 C11 C1 -179.75(11)
C2 C1 C11 N1 170.29(13)
C5 C1 C11 N1 -10.4(2)
Fe1 C1 C11 N1 -100.98(14)
C2 C1 C11 C12 -9.4(2)
C5 C1 C11 C12 169.84(13)
Fe1 C1 C11 C12 79.29(17)
N1 C11 C12 C13 -0.06(15)
C1 C11 C12 C13 179.69(12)
N1 N2 C13 C12 -0.06(14)
C17 N2 C13 C12 -178.15(13)
N1 N2 C13 C14 -179.11(11)
C17 N2 C13 C14 2.8(2)
C11 C12 C13 N2 0.07(14)
C11 C12 C13 C14 179.06(12)
C15 O2 C14 O1 -1.6(2)
C15 O2 C14 C13 179.15(12)
N2 C13 C14 O1 -3.4(2)
C12 C13 C14 O1 177.78(14)
N2 C13 C14 O2 175.85(12)
C12 C13 C14 O2 -2.98(19)
C14 O2 C15 C16 -166.88(14)
N1 N2 C17 C18 -69.18(16)
C13 N2 C17 C18 108.81(16)
C22 N3 C18 C19 -0.1(2)
C22 N3 C18 C17 -179.02(13)
N2 C17 C18 N3 -58.92(17)
N2 C17 C18 C19 122.13(14)
N3 C18 C19 C20 -0.3(2)
C17 C18 C19 C20 178.57(13)
C18 C19 C20 C21 0.2(2)
C19 C20 C21 C22 0.3(2)
C18 N3 C22 C21 0.7(2)
C20 C21 C22 N3 -0.8(3)
